data_1554554
loop_
_publ_author_name
'Qin, Shuanglin'
'Liu, Tongtong'
'Luo, Yunhao'
'Jiang, Shende'
'Yang, Guang'

_publ_section_title
;
 Diastereoselective Rh-catalyzed decarboxylative allylation to form
 quaternary stereocenters using sulfinimine as the directing group
;
_journal_issue 6
_journal_name_full 'Organic Chemistry Frontiers'
_journal_page_first 732
_journal_paper_doi 10.1039/C8QO01258J
_journal_volume 6
_journal_year 2019
_chemical_formula_sum 'C20 H29 N O S'
_chemical_formula_weight 331.50
_space_group_crystal_system monoclinic
_space_group_IT_number 4
_space_group_name_Hall 'P 2yb'
_space_group_name_H-M_alt 'P 1 21 1'
_atom_sites_solution_hydrogens geom
_audit_creation_method SHELXL-2018/3
_audit_update_record
;
2018-07-06 deposited with the CCDC.
2019-01-24 downloaded from the CCDC.
;
_cell_angle_alpha 90
_cell_angle_beta 105.290(8)
_cell_angle_gamma 90
_cell_formula_units_Z 2
_cell_length_a 10.5315(8)
_cell_length_b 7.0899(4)
_cell_length_c 12.4878(12)
_cell_measurement_reflns_used 5144
_cell_measurement_temperature 113(2)
_cell_measurement_theta_max 32.9810
_cell_measurement_theta_min 1.6920
_cell_volume 899.43(13)
_computing_cell_refinement crystalclear
_computing_data_collection crystalclear
_computing_data_reduction crystalclear
_computing_molecular_graphics 'Bruker SHELXTL'
_computing_publication_material 'Bruker SHELXTL'
_computing_structure_refinement 'SHELXL-97 (Sheldrick, 1997)'
_computing_structure_solution 'SHELXS-97 (Sheldrick, 1990)'
_diffrn_ambient_temperature 113(2)
_diffrn_measured_fraction_theta_full 0.984
_diffrn_measured_fraction_theta_max 0.985
_diffrn_measurement_device_type 'rigaku saturn'
_diffrn_measurement_method '\w scans'
_diffrn_radiation_type MoK\a
_diffrn_radiation_wavelength 0.71073
_diffrn_reflns_av_R_equivalents 0.0379
_diffrn_reflns_av_unetI/netI 0.0508
_diffrn_reflns_Laue_measured_fraction_full 0.984
_diffrn_reflns_Laue_measured_fraction_max 0.985
_diffrn_reflns_limit_h_max 13
_diffrn_reflns_limit_h_min -12
_diffrn_reflns_limit_k_max 8
_diffrn_reflns_limit_k_min -8
_diffrn_reflns_limit_l_max 15
_diffrn_reflns_limit_l_min -15
_diffrn_reflns_number 8144
_diffrn_reflns_point_group_measured_fraction_full 0.981
_diffrn_reflns_point_group_measured_fraction_max 0.982
_diffrn_reflns_theta_full 25.242
_diffrn_reflns_theta_max 26.356
_diffrn_reflns_theta_min 1.691
_diffrn_standards_decay_% 0
_diffrn_standards_interval_count 0
_diffrn_standards_interval_time 0
_diffrn_standards_number 0
_exptl_absorpt_coefficient_mu 0.185
_exptl_absorpt_correction_T_max 1.00000
_exptl_absorpt_correction_T_min 0.80519
_exptl_absorpt_correction_type multi-scan
_exptl_absorpt_process_details crystalclear
_exptl_crystal_density_diffrn 1.224
_exptl_crystal_F_000 360
_exptl_crystal_size_max 0.200
_exptl_crystal_size_mid 0.180
_exptl_crystal_size_min 0.120
_refine_diff_density_max 0.175
_refine_diff_density_min -0.215
_refine_diff_density_rms 0.033
_refine_ls_abs_structure_details
;
 Flack x determined using 1287 quotients [(I+)-(I-)]/[(I+)+(I-)]
 (Parsons, Flack and Wagner, Acta Cryst. B69 (2013) 249-259).
;
_refine_ls_abs_structure_Flack -0.01(5)
_refine_ls_extinction_method none
_refine_ls_goodness_of_fit_ref 1.027
_refine_ls_hydrogen_treatment constr
_refine_ls_matrix_type full
_refine_ls_number_parameters 211
_refine_ls_number_reflns 3596
_refine_ls_number_restraints 1
_refine_ls_restrained_S_all 1.026
_refine_ls_R_factor_all 0.0454
_refine_ls_R_factor_gt 0.0372
_refine_ls_shift/su_max 0.000
_refine_ls_shift/su_mean 0.000
_refine_ls_structure_factor_coef Fsqd
_refine_ls_weighting_details 'w=1/[\s^2^(Fo^2^)+(0.0444P)^2^+0.0549P] where P=(Fo^2^+2Fc^2^)/3'
_refine_ls_weighting_scheme calc
_refine_ls_wR_factor_gt 0.0829
_refine_ls_wR_factor_ref 0.0865
_reflns_Friedel_coverage 0.837
_reflns_Friedel_fraction_full 0.978
_reflns_Friedel_fraction_max 0.977
_reflns_number_gt 3213
_reflns_number_total 3596
_reflns_threshold_expression 'I > 2\s(I)'
_cod_data_source_file c8qo01258j2.cif
_cod_data_source_block r20180704d
_cod_depositor_comments
;
The following automatic conversions were performed:

data item '_exptl_absorpt_correction_type' value 'MULTI-SCAN' was
changed to 'multi-scan' in accordance with the
/home/saulius/struct/COD-crude-data/automatic-downloads/DataCite-retrospective/RSC/depositions/lib/dictionaries/cif_core.dic
dictionary named 'cif_core.dic' version 2.4.2 last updated on
2011-04-26.

Automatic conversion script
Id: cif_fix_values 6909 2019-04-08 15:41:33Z antanas 
;
_cod_original_cell_volume 899.43(12)
_cod_original_sg_symbol_H-M 'P 21'
_cod_database_code 1554554
_shelx_shelxl_version_number 2018/3
_shelx_space_group_comment
;
The symmetry employed for this shelxl refinement is uniquely defined
by the following loop, which should always be used as a source of
symmetry information in preference to the above space-group names.
They are only intended as comments.
;
_shelx_estimated_absorpt_t_min 0.964
_shelx_estimated_absorpt_t_max 0.978

loop_
_space_group_symop_operation_xyz
'x, y, z'
'-x, y+1/2, -z'

loop_
_atom_site_label
_atom_site_type_symbol
_atom_site_fract_x
_atom_site_fract_y
_atom_site_fract_z
_atom_site_U_iso_or_equiv
_atom_site_adp_type
_atom_site_occupancy
_atom_site_site_symmetry_order
_atom_site_calc_flag
_atom_site_refinement_flags_posn
_atom_site_refinement_flags_adp
S1 S 0.26457(6) 0.64445(10) 0.13801(5) 0.02633(18) Uani 1 1 d . .
O1 O 0.1917(2) 0.8213(3) 0.1457(2) 0.0423(6) Uani 1 1 d . .
N1 N 0.41074(19) 0.6440(4) 0.23383(16) 0.0240(4) Uani 1 1 d . .
C1 C 0.4174(3) 0.7505(4) 0.3369(2) 0.0307(7) Uani 1 1 d . .
H1A H 0.327100 0.766529 0.345157 0.037 Uiso 1 1 calc R U
H1B H 0.453433 0.877625 0.330234 0.037 Uiso 1 1 calc R U
C2 C 0.5006(3) 0.6571(5) 0.4394(2) 0.0352(7) Uani 1 1 d . .
H2 H 0.459744 0.624868 0.496243 0.042 Uiso 1 1 calc R U
C3 C 0.6268(3) 0.6166(5) 0.4561(2) 0.0371(7) Uani 1 1 d . .
H3 H 0.670394 0.560084 0.524947 0.045 Uiso 1 1 calc R U
C4 C 0.7070(3) 0.6529(5) 0.3749(2) 0.0337(6) Uani 1 1 d . .
H4A H 0.796112 0.599951 0.406082 0.040 Uiso 1 1 calc R U
H4B H 0.716877 0.791012 0.368555 0.040 Uiso 1 1 calc R U
C5 C 0.6523(3) 0.5723(4) 0.2574(2) 0.0259(6) Uani 1 1 d . .
C6 C 0.7438(3) 0.6182(4) 0.1841(3) 0.0353(7) Uani 1 1 d . .
H6A H 0.814534 0.522571 0.194276 0.042 Uiso 1 1 calc R U
H6B H 0.784731 0.743631 0.203301 0.042 Uiso 1 1 calc R U
C7 C 0.6579(3) 0.6167(5) 0.0633(3) 0.0431(8) Uani 1 1 d . .
H7A H 0.677578 0.727919 0.022503 0.052 Uiso 1 1 calc R U
H7B H 0.674420 0.501111 0.024606 0.052 Uiso 1 1 calc R U
C8 C 0.5143(3) 0.6223(5) 0.0702(2) 0.0306(6) Uani 1 1 d . .
H8A H 0.462886 0.717655 0.018719 0.037 Uiso 1 1 calc R U
H8B H 0.471676 0.497603 0.052427 0.037 Uiso 1 1 calc R U
C9 C 0.5264(3) 0.6763(4) 0.1912(2) 0.0256(6) Uani 1 1 d . .
H9 H 0.545964 0.814442 0.198199 0.031 Uiso 1 1 calc R U
C10 C 0.1731(3) 0.4564(4) 0.1889(2) 0.0246(6) Uani 1 1 d . .
C11 C 0.1285(3) 0.5166(5) 0.2897(3) 0.0358(7) Uani 1 1 d . .
H11A H 0.062275 0.427661 0.301572 0.054 Uiso 1 1 calc R U
H11B H 0.090210 0.643274 0.277431 0.054 Uiso 1 1 calc R U
H11C H 0.204166 0.517699 0.355177 0.054 Uiso 1 1 calc R U
C12 C 0.0552(3) 0.4266(5) 0.0884(3) 0.0396(8) Uani 1 1 d . .
H12A H 0.086579 0.393310 0.023655 0.059 Uiso 1 1 calc R U
H12B H 0.003432 0.543048 0.073139 0.059 Uiso 1 1 calc R U
H12C H 0.000098 0.324414 0.104139 0.059 Uiso 1 1 calc R U
C13 C 0.2584(3) 0.2807(4) 0.2138(3) 0.0350(7) Uani 1 1 d . .
H13A H 0.327380 0.298905 0.283005 0.053 Uiso 1 1 calc R U
H13B H 0.299008 0.257776 0.152820 0.053 Uiso 1 1 calc R U
H13C H 0.203886 0.172215 0.221529 0.053 Uiso 1 1 calc R U
C14 C 0.6261(3) 0.3569(4) 0.2611(2) 0.0237(6) Uani 1 1 d . .
H14A H 0.571632 0.333874 0.313369 0.028 Uiso 1 1 calc R U
H14B H 0.574666 0.315576 0.186533 0.028 Uiso 1 1 calc R U
C15 C 0.7493(3) 0.2379(4) 0.2959(2) 0.0228(6) Uani 1 1 d . .
C16 C 0.8107(3) 0.2038(4) 0.4077(2) 0.0273(7) Uani 1 1 d . .
H16 H 0.772580 0.252137 0.463000 0.033 Uiso 1 1 calc R U
C17 C 0.9264(3) 0.1006(4) 0.4392(2) 0.0301(7) Uani 1 1 d . .
H17 H 0.967240 0.079875 0.515746 0.036 Uiso 1 1 calc R U
C18 C 0.9824(3) 0.0277(4) 0.3597(3) 0.0296(7) Uani 1 1 d . .
H18 H 1.061993 -0.042286 0.381414 0.035 Uiso 1 1 calc R U
C19 C 0.9224(3) 0.0568(4) 0.2486(2) 0.0276(6) Uani 1 1 d . .
H19 H 0.960345 0.006580 0.193677 0.033 Uiso 1 1 calc R U
C20 C 0.8065(2) 0.1597(4) 0.2174(2) 0.0256(6) Uani 1 1 d . .
H20 H 0.765095 0.177259 0.140684 0.031 Uiso 1 1 calc R U

loop_
_atom_site_aniso_label
_atom_site_aniso_U_11
_atom_site_aniso_U_22
_atom_site_aniso_U_33
_atom_site_aniso_U_23
_atom_site_aniso_U_13
_atom_site_aniso_U_12
S1 0.0234(3) 0.0249(3) 0.0274(3) 0.0043(3) 0.0009(2) -0.0032(3)
O1 0.0278(12) 0.0250(11) 0.0663(16) 0.0090(11) -0.0016(11) 0.0026(9)
N1 0.0212(10) 0.0248(10) 0.0240(10) -0.0009(12) 0.0023(8) -0.0003(12)
C1 0.0283(16) 0.0288(15) 0.0339(16) -0.0082(13) 0.0060(13) 0.0000(13)
C2 0.0409(16) 0.0351(15) 0.0276(14) -0.0075(15) 0.0057(12) -0.0003(17)
C3 0.0410(17) 0.0332(18) 0.0296(15) -0.0083(14) -0.0037(12) 0.0024(15)
C4 0.0261(13) 0.0258(13) 0.0423(16) -0.0048(15) -0.0032(11) -0.0021(15)
C5 0.0198(13) 0.0194(12) 0.0370(16) 0.0006(11) 0.0047(11) -0.0034(11)
C6 0.0292(15) 0.0255(16) 0.0548(18) 0.0028(14) 0.0174(13) -0.0054(13)
C7 0.0440(17) 0.046(2) 0.0463(18) 0.0124(17) 0.0240(15) 0.0066(17)
C8 0.0336(14) 0.0281(15) 0.0311(14) 0.0068(13) 0.0103(11) 0.0015(14)
C9 0.0249(13) 0.0180(14) 0.0340(14) 0.0029(11) 0.0077(11) -0.0042(11)
C10 0.0247(15) 0.0244(13) 0.0253(14) 0.0005(11) 0.0078(12) -0.0042(12)
C11 0.0367(18) 0.0388(17) 0.0368(17) -0.0092(14) 0.0186(14) -0.0065(14)
C12 0.0345(17) 0.047(2) 0.0328(17) 0.0013(14) 0.0017(13) -0.0177(16)
C13 0.0406(17) 0.0223(14) 0.0460(19) 0.0005(13) 0.0181(15) -0.0019(14)
C14 0.0199(13) 0.0218(13) 0.0285(14) 0.0017(11) 0.0044(11) -0.0026(11)
C15 0.0179(13) 0.0186(12) 0.0305(15) 0.0008(11) 0.0039(11) -0.0047(11)
C16 0.0248(15) 0.0292(16) 0.0279(15) -0.0006(11) 0.0070(12) -0.0029(11)
C17 0.0265(14) 0.0313(17) 0.0298(15) 0.0069(12) 0.0026(11) 0.0001(12)
C18 0.0201(14) 0.0234(14) 0.0433(18) 0.0038(12) 0.0049(12) 0.0003(11)
C19 0.0286(15) 0.0214(13) 0.0354(16) -0.0041(12) 0.0132(13) -0.0028(12)
C20 0.0277(13) 0.0231(13) 0.0242(12) 0.0015(13) 0.0033(10) -0.0050(13)

loop_
_atom_type_symbol
_atom_type_description
_atom_type_scat_dispersion_real
_atom_type_scat_dispersion_imag
_atom_type_scat_source
C C 0.0033 0.0016 'International Tables Vol C Tables 4.2.6.8 and 6.1.1.4'
H H 0.0000 0.0000 'International Tables Vol C Tables 4.2.6.8 and 6.1.1.4'
N N 0.0061 0.0033 'International Tables Vol C Tables 4.2.6.8 and 6.1.1.4'
O O 0.0106 0.0060 'International Tables Vol C Tables 4.2.6.8 and 6.1.1.4'
S S 0.1246 0.1234 'International Tables Vol C Tables 4.2.6.8 and 6.1.1.4'

loop_
_geom_angle_atom_site_label_1
_geom_angle_atom_site_label_2
_geom_angle_atom_site_label_3
_geom_angle
O1 S1 N1 110.29(13)
O1 S1 C10 105.12(13)
N1 S1 C10 102.46(12)
C9 N1 C1 112.5(2)
C9 N1 S1 115.64(16)
C1 N1 S1 116.31(18)
N1 C1 C2 113.6(2)
N1 C1 H1A 108.8
C2 C1 H1A 108.8
N1 C1 H1B 108.8
C2 C1 H1B 108.8
H1A C1 H1B 107.7
C3 C2 C1 124.5(3)
C3 C2 H2 117.7
C1 C2 H2 117.7
C2 C3 C4 125.3(3)
C2 C3 H3 117.4
C4 C3 H3 117.4
C3 C4 C5 116.4(2)
C3 C4 H4A 108.2
C5 C4 H4A 108.2
C3 C4 H4B 108.2
C5 C4 H4B 108.2
H4A C4 H4B 107.3
C6 C5 C4 110.8(2)
C6 C5 C9 99.5(2)
C4 C5 C9 112.6(2)
C6 C5 C14 111.8(2)
C4 C5 C14 111.2(3)
C9 C5 C14 110.4(2)
C5 C6 C7 106.5(2)
C5 C6 H6A 110.4
C7 C6 H6A 110.4
C5 C6 H6B 110.4
C7 C6 H6B 110.4
H6A C6 H6B 108.6
C8 C7 C6 106.1(2)
C8 C7 H7A 110.5
C6 C7 H7A 110.5
C8 C7 H7B 110.5
C6 C7 H7B 110.5
H7A C7 H7B 108.7
C9 C8 C7 103.6(2)
C9 C8 H8A 111.0
C7 C8 H8A 111.0
C9 C8 H8B 111.0
C7 C8 H8B 111.0
H8A C8 H8B 109.0
N1 C9 C8 117.2(2)
N1 C9 C5 114.0(2)
C8 C9 C5 104.1(2)
N1 C9 H9 107.0
C8 C9 H9 107.0
C5 C9 H9 107.0
C11 C10 C13 110.9(2)
C11 C10 C12 111.0(2)
C13 C10 C12 111.3(3)
C11 C10 S1 112.7(2)
C13 C10 S1 109.08(19)
C12 C10 S1 101.58(18)
C10 C11 H11A 109.5
C10 C11 H11B 109.5
H11A C11 H11B 109.5
C10 C11 H11C 109.5
H11A C11 H11C 109.5
H11B C11 H11C 109.5
C10 C12 H12A 109.5
C10 C12 H12B 109.5
H12A C12 H12B 109.5
C10 C12 H12C 109.5
H12A C12 H12C 109.5
H12B C12 H12C 109.5
C10 C13 H13A 109.5
C10 C13 H13B 109.5
H13A C13 H13B 109.5
C10 C13 H13C 109.5
H13A C13 H13C 109.5
H13B C13 H13C 109.5
C15 C14 C5 114.3(2)
C15 C14 H14A 108.7
C5 C14 H14A 108.7
C15 C14 H14B 108.7
C5 C14 H14B 108.7
H14A C14 H14B 107.6
C20 C15 C16 117.5(2)
C20 C15 C14 121.1(2)
C16 C15 C14 121.4(3)
C17 C16 C15 121.1(3)
C17 C16 H16 119.4
C15 C16 H16 119.4
C18 C17 C16 120.2(3)
C18 C17 H17 119.9
C16 C17 H17 119.9
C19 C18 C17 119.8(3)
C19 C18 H18 120.1
C17 C18 H18 120.1
C18 C19 C20 119.9(3)
C18 C19 H19 120.1
C20 C19 H19 120.1
C19 C20 C15 121.5(2)
C19 C20 H20 119.2
C15 C20 H20 119.2

loop_
_geom_bond_atom_site_label_1
_geom_bond_atom_site_label_2
_geom_bond_distance
S1 O1 1.486(2)
S1 N1 1.6823(19)
S1 C10 1.853(3)
N1 C9 1.470(3)
N1 C1 1.478(4)
C1 C2 1.501(4)
C1 H1A 0.9900
C1 H1B 0.9900
C2 C3 1.321(4)
C2 H2 0.9500
C3 C4 1.503(4)
C3 H3 0.9500
C4 C5 1.538(4)
C4 H4A 0.9900
C4 H4B 0.9900
C5 C6 1.529(4)
C5 C9 1.551(4)
C5 C14 1.554(3)
C6 C7 1.540(4)
C6 H6A 0.9900
C6 H6B 0.9900
C7 C8 1.538(4)
C7 H7A 0.9900
C7 H7B 0.9900
C8 C9 1.532(4)
C8 H8A 0.9900
C8 H8B 0.9900
C9 H9 1.0000
C10 C11 1.516(4)
C10 C13 1.519(4)
C10 C12 1.529(4)
C11 H11A 0.9800
C11 H11B 0.9800
C11 H11C 0.9800
C12 H12A 0.9800
C12 H12B 0.9800
C12 H12C 0.9800
C13 H13A 0.9800
C13 H13B 0.9800
C13 H13C 0.9800
C14 C15 1.512(4)
C14 H14A 0.9900
C14 H14B 0.9900
C15 C20 1.394(4)
C15 C16 1.396(4)
C16 C17 1.386(4)
C16 H16 0.9500
C17 C18 1.383(4)
C17 H17 0.9500
C18 C19 1.380(4)
C18 H18 0.9500
C19 C20 1.386(4)
C19 H19 0.9500
C20 H20 0.9500

loop_
_geom_torsion_atom_site_label_1
_geom_torsion_atom_site_label_2
_geom_torsion_atom_site_label_3
_geom_torsion_atom_site_label_4
_geom_torsion
O1 S1 N1 C9 -106.0(2)
C10 S1 N1 C9 142.5(2)
O1 S1 N1 C1 29.2(2)
C10 S1 N1 C1 -82.3(2)
C9 N1 C1 C2 -81.2(3)
S1 N1 C1 C2 142.2(2)
N1 C1 C2 C3 59.3(4)
C1 C2 C3 C4 -1.5(5)
C2 C3 C4 C5 -53.6(5)
C3 C4 C5 C6 -179.6(3)
C3 C4 C5 C9 70.0(3)
C3 C4 C5 C14 -54.6(4)
C4 C5 C6 C7 -154.8(3)
C9 C5 C6 C7 -36.1(3)
C14 C5 C6 C7 80.6(3)
C5 C6 C7 C8 14.6(3)
C6 C7 C8 C9 13.7(3)
C1 N1 C9 C8 -162.8(2)
S1 N1 C9 C8 -25.9(3)
C1 N1 C9 C5 75.3(3)
S1 N1 C9 C5 -147.8(2)
C7 C8 C9 N1 -163.7(2)
C7 C8 C9 C5 -36.8(3)
C6 C5 C9 N1 173.9(2)
C4 C5 C9 N1 -68.7(3)
C14 C5 C9 N1 56.2(3)
C6 C5 C9 C8 45.0(2)
C4 C5 C9 C8 162.4(2)
C14 C5 C9 C8 -72.7(3)
O1 S1 C10 C11 -41.2(2)
N1 S1 C10 C11 74.1(2)
O1 S1 C10 C13 -164.9(2)
N1 S1 C10 C13 -49.6(2)
O1 S1 C10 C12 77.5(2)
N1 S1 C10 C12 -167.16(19)
C6 C5 C14 C15 54.6(3)
C4 C5 C14 C15 -69.9(3)
C9 C5 C14 C15 164.4(2)
C5 C14 C15 C20 -93.2(3)
C5 C14 C15 C16 86.1(3)
C20 C15 C16 C17 1.8(4)
C14 C15 C16 C17 -177.5(2)
C15 C16 C17 C18 -0.6(4)
C16 C17 C18 C19 -0.4(4)
C17 C18 C19 C20 0.2(4)
C18 C19 C20 C15 1.0(4)
C16 C15 C20 C19 -2.0(4)
C14 C15 C20 C19 177.3(2)
